data_1566984
loop_
_publ_author_name
'Parr, Joseph M.'
'White, Andrew J. P.'
'Crimmin, Mark R.'

_publ_section_title
;
 Magnesium-stabilised transition metal formyl complexes: structures,
 bonding, and ethenediolate formation.
;
_journal_issue 22
_journal_name_full 'Chemical science'
_journal_page_first 6592
_journal_page_last 6598
_journal_paper_doi 10.1039/d2sc02063g
_journal_volume 13
_journal_year 2022
_chemical_formula_moiety 'C67 H90 Cr Mg2 N4 O3'
_chemical_formula_sum 'C67 H90 Cr Mg2 N4 O3'
_chemical_formula_weight 1100.04
_space_group_crystal_system monoclinic
_space_group_IT_number 14
_space_group_name_Hall '-P 2ybc'
_space_group_name_H-M_alt 'P 1 21/c 1'
_atom_sites_solution_hydrogens mixed
_atom_sites_solution_primary dual
_audit_creation_date 2021-10-15
_audit_creation_method
;
Olex2 1.3
(compiled 2020.11.12 svn.r5f609507 for OlexSys, GUI svn.r6408)
;
_audit_update_record
;
2021-10-15 deposited with the CCDC.	2022-05-16 downloaded from the CCDC.
;
_cell_angle_alpha 90
_cell_angle_beta 99.436(2)
_cell_angle_gamma 90
_cell_formula_units_Z 4
_cell_length_a 15.3628(2)
_cell_length_b 12.9497(2)
_cell_length_c 35.8850(6)
_cell_measurement_reflns_used 6270
_cell_measurement_temperature 173.00(14)
_cell_measurement_theta_max 72.7450
_cell_measurement_theta_min 4.4730
_cell_volume 7042.50(19)
_computing_cell_refinement 'CrysAlisPro 1.171.38.46 (Rigaku OD, 2015)'
_computing_data_collection 'CrysAlisPro 1.171.38.46 (Rigaku OD, 2015)'
_computing_data_reduction 'CrysAlisPro 1.171.38.46 (Rigaku OD, 2015)'
_computing_molecular_graphics 'Olex2 1.3 (Dolomanov et al., 2009)'
_computing_publication_material 'Olex2 1.3 (Dolomanov et al., 2009)'
_computing_structure_refinement 'SHELXL 2018/3 (Sheldrick, 2015)'
_computing_structure_solution 'SHELXT 2018/2 (Sheldrick, 2018)'
_diffrn_ambient_environment N~2~
_diffrn_ambient_temperature 173.00(14)
_diffrn_detector 'CCD plate'
_diffrn_detector_area_resol_mean 10.4115
_diffrn_detector_type Atlas
_diffrn_measured_fraction_theta_full 0.985
_diffrn_measured_fraction_theta_max 0.954
_diffrn_measurement_details
;
List of Runs (angles in degrees, time in seconds):

  # Type    Start    End  Width  t~exp~   \w     \q     \k     \f   Frames
#--------------------------------------------------------------------------
  1  \w     18.00 104.00   1.00   15.20    --   42.36  38.00  30.00   86
  2  \w     86.00 133.00   1.00   73.92    --  105.13 -30.00 -30.00   47
  3  \w     86.00 174.00   1.00   73.92    --  105.13  30.00 -60.00   88
  4  \w     73.00 178.00   1.00   73.92    --  105.13  77.00 -30.00  105
  5  \w     28.00 109.00   1.00   73.92    --  105.13 -95.00 -90.00   81
  6  \w     29.00  64.00   1.00   73.92    --  105.13 -30.00 -30.00   35
  7  \w      6.00  98.00   1.00   15.20    --   42.36-125.00-120.00   92
;
_diffrn_measurement_device 'four-circle diffractometer'
_diffrn_measurement_device_type 'Xcalibur, Atlas, Ultra'
_diffrn_measurement_method '\w scans'
_diffrn_orient_matrix_type 'CrysAlisPro convention (1999,Acta A55,543-557)'
_diffrn_orient_matrix_UB_11 -0.0708528000
_diffrn_orient_matrix_UB_12 0.0482582000
_diffrn_orient_matrix_UB_13 0.0204516000
_diffrn_orient_matrix_UB_21 -0.0628274000
_diffrn_orient_matrix_UB_22 -0.0901498000
_diffrn_orient_matrix_UB_23 -0.0133587000
_diffrn_orient_matrix_UB_31 0.0369898000
_diffrn_orient_matrix_UB_32 -0.0607422000
_diffrn_orient_matrix_UB_33 0.0360194000
_diffrn_radiation_monochromator mirror
_diffrn_radiation_probe x-ray
_diffrn_radiation_type 'Cu K\a'
_diffrn_radiation_wavelength 1.54184
_diffrn_reflns_av_R_equivalents 0.0362
_diffrn_reflns_av_unetI/netI 0.0515
_diffrn_reflns_Laue_measured_fraction_full 0.985
_diffrn_reflns_Laue_measured_fraction_max 0.954
_diffrn_reflns_limit_h_max 18
_diffrn_reflns_limit_h_min -17
_diffrn_reflns_limit_k_max 9
_diffrn_reflns_limit_k_min -15
_diffrn_reflns_limit_l_max 43
_diffrn_reflns_limit_l_min -43
_diffrn_reflns_number 23388
_diffrn_reflns_point_group_measured_fraction_full 0.985
_diffrn_reflns_point_group_measured_fraction_max 0.954
_diffrn_reflns_theta_full 67.684
_diffrn_reflns_theta_max 73.375
_diffrn_reflns_theta_min 3.515
_diffrn_source 'fine-focus sealed X-ray tube'
_diffrn_source_type 'Enhance Ultra (Cu) X-ray Source'
_exptl_absorpt_coefficient_mu 1.829
_exptl_absorpt_correction_T_max 1.00000
_exptl_absorpt_correction_T_min 0.97620
_exptl_absorpt_correction_type multi-scan
_exptl_absorpt_process_details
;
CrysAlisPro 1.171.38.46 (Rigaku Oxford Diffraction, 2015)
Empirical absorption correction using spherical harmonics,
 implemented in SCALE3 ABSPACK scaling algorithm.
;
_exptl_crystal_colour 'clear orange'
_exptl_crystal_colour_lustre clear
_exptl_crystal_colour_primary orange
_exptl_crystal_density_diffrn 1.038
_exptl_crystal_description block
_exptl_crystal_F_000 2368
_exptl_crystal_size_max 0.15
_exptl_crystal_size_mid 0.14
_exptl_crystal_size_min 0.12
_refine_diff_density_max 0.343
_refine_diff_density_min -0.517
_refine_diff_density_rms 0.045
_refine_ls_extinction_method none
_refine_ls_goodness_of_fit_ref 1.025
_refine_ls_hydrogen_treatment mixed
_refine_ls_matrix_type full
_refine_ls_number_parameters 727
_refine_ls_number_reflns 13503
_refine_ls_number_restraints 12
_refine_ls_restrained_S_all 1.030
_refine_ls_R_factor_all 0.0724
_refine_ls_R_factor_gt 0.0517
_refine_ls_shift/su_max 0.003
_refine_ls_shift/su_mean 0.000
_refine_ls_structure_factor_coef Fsqd
_refine_ls_weighting_details 'w=1/[\s^2^(Fo^2^)+(0.0844P)^2^] where P=(Fo^2^+2Fc^2^)/3'
_refine_ls_weighting_scheme calc
_refine_ls_wR_factor_gt 0.1388
_refine_ls_wR_factor_ref 0.1558
_reflns_Friedel_coverage 0.000
_reflns_number_gt 9836
_reflns_number_total 13503
_reflns_threshold_expression 'I > 2\s(I)'
_cod_data_source_file d2sc02063g2.cif
_cod_data_source_block 3d
_cod_depositor_comments 'Adding full bibliography for 1566978--1566986.cif.'
_cod_database_code 1566984
_shelx_shelxl_version_number 2018/3
_chemical_oxdiff_formula 'C67 H91 Cr1 Mg2 N4 O3'
_chemical_oxdiff_usercomment JMP-084
_shelx_space_group_comment
;
The symmetry employed for this shelxl refinement is uniquely defined
by the following loop, which should always be used as a source of
symmetry information in preference to the above space-group names.
They are only intended as comments.
;
_shelx_estimated_absorpt_t_max 0.810
_shelx_estimated_absorpt_t_min 0.771
_reflns_odcompleteness_completeness 98.48
_reflns_odcompleteness_iscentric 1
_reflns_odcompleteness_theta 66.49
_olex2_refinement_description
;
1. Fixed Uiso
 At 1.2 times of:
  All C(H) groups
 At 1.5 times of:
  All C(H,H,H) groups
2. Uiso/Uaniso restraints and constraints
C1 \\sim C01U \\sim C2 \\sim C01S: within 1A with sigma of 0.01 and sigma for
terminal atoms of 0.01 within 1A
3. Others
 Sof(C1)=Sof(H1A)=Sof(C2)=1-FVAR(1)
 Sof(C01S)=Sof(H6)=Sof(C01U)=FVAR(1)
4.a Ternary CH refined with riding coordinates:
 C00U(H00U), C00V(H00V), C00W(H00W), C00Z(H00Z), C010(H010), C015(H015),
 C01B(H01H), C01J(H01W)
4.b Aromatic/amide H refined with riding coordinates:
 C00I(H00I), C00M(H00M), C00N(H00N), C00S(H00S), C00X(H00X), C00Y(H00Y),
 C011(H011), C014(H014), C017(H017), C018(H018), C019(H019), C01A(H01G),
 C01E(H01L), C01F(H01M), C01M(H01), C01S(H6), C01T(H7), C01V(H8), C01X(H10),
 C01Y(H11), C022(H022), C1(H1A)
4.c Idealised Me refined as rotating group:
 C013(H01A,H01B,H01C), C016(H01D,H01E,H01F), C01D(H01I,H01J,H01K), C01G(H01N,
 H01O,H01P), C01H(H01Q,H01R,H01S), C01I(H01T,H01U,H01V), C01K(H01X,H01Y,H),
 C01L(H01Z,HA,HB), C01N(H1,HC,HD), C01O(H2,HE,HF), C01P(H3,HG,HH), C01Q(H4,HI,
 HJ), C01R(H5,HK,HL), C01W(H9,HM,HN), C01Z(H12,HO,HP), C020(H02A,H02B,H02C),
 C021(H02D,H02E,H02F), C023(H02G,H02H,H02I), C024(H02J,H02K,H02L), C025(H02M,
 H02N,H02O)
;
_smtbx_masks_special_details
;
A solvent mask was calculated and 198 electrons were 
found in a volume of 1230\%A^3^ in 1 void per unit cell. 
This is consistent with the presence of 
0.8[C6H14] per Asymmetric Unit 
which account for 200 electrons 
per unit cell.
;
_smtbx_masks_void_probe_radius 1.2
_smtbx_masks_void_truncation_radius 1.2
_olex2_submission_special_instructions 'No special instructions were received'
_oxdiff_exptl_absorpt_empirical_details
;
Empirical correction (ABSPACK) includes:
- Absorption correction using spherical harmonics
- Frame scaling
;
_oxdiff_exptl_absorpt_empirical_full_max 1.142
_oxdiff_exptl_absorpt_empirical_full_min 0.908

loop_
_space_group_symop_operation_xyz
'x, y, z'
'-x, y+1/2, -z+1/2'
'-x, -y, -z'
'x, -y-1/2, z-1/2'

loop_
_atom_site_label
_atom_site_type_symbol
_atom_site_fract_x
_atom_site_fract_y
_atom_site_fract_z
_atom_site_U_iso_or_equiv
_atom_site_adp_type
_atom_site_occupancy
_atom_site_site_symmetry_order
_atom_site_calc_flag
_atom_site_refinement_flags_posn
_atom_site_refinement_flags_adp
_atom_site_refinement_flags_occupancy
_atom_site_disorder_assembly
_atom_site_disorder_group
Cr01 Cr 0.76128(3) 0.40338(3) 0.58906(2) 0.04274(12) Uani 1 1 d . . . . .
Mg02 Mg 0.62090(5) 0.66209(5) 0.64732(2) 0.03353(16) Uani 1 1 d . . . . .
Mg03 Mg 0.81180(5) 0.74841(6) 0.61426(2) 0.03599(16) Uani 1 1 d . . . . .
O004 O 0.63041(12) 0.53646(13) 0.61800(5) 0.0459(4) Uani 1 1 d . . . . .
O005 O 0.84946(12) 0.60389(13) 0.61164(5) 0.0485(4) Uani 1 1 d . . . . .
N006 N 0.51337(11) 0.75720(14) 0.64397(5) 0.0344(4) Uani 1 1 d . . . . .
N007 N 0.88623(13) 0.86160(15) 0.64423(5) 0.0394(4) Uani 1 1 d . . . . .
N008 N 0.82572(13) 0.80971(15) 0.56303(5) 0.0388(4) Uani 1 1 d . . . . .
N009 N 0.60174(12) 0.59981(14) 0.69771(5) 0.0358(4) Uani 1 1 d . . . . .
C00A C 0.47626(15) 0.77927(18) 0.67420(7) 0.0397(5) Uani 1 1 d . . . . .
C00B C 0.47370(14) 0.79781(18) 0.60802(6) 0.0374(5) Uani 1 1 d . . . . .
C00C C 0.58423(16) 0.41180(18) 0.69781(7) 0.0425(5) Uani 1 1 d . . . . .
C00D C 0.63601(15) 0.49940(17) 0.70952(6) 0.0369(5) Uani 1 1 d . . . . .
C00E C 0.74149(17) 0.72542(19) 0.50614(7) 0.0456(5) Uani 1 1 d . . . . .
C00F C 0.92074(15) 0.84642(19) 0.68387(7) 0.0421(5) Uani 1 1 d . . . . .
C00G C 0.55618(16) 0.64948(18) 0.72067(6) 0.0414(5) Uani 1 1 d . . . . .
C00H C 0.40802(15) 0.7401(2) 0.58524(7) 0.0438(5) Uani 1 1 d . . . . .
C00I C 0.50286(17) 0.73546(19) 0.71008(7) 0.0445(5) Uani 1 1 d . . . . .
H00I H 0.481780 0.768729 0.729770 0.053 Uiso 1 1 calc R U . . .
C00J C 0.71988(16) 0.48930(19) 0.73161(6) 0.0417(5) Uani 1 1 d . . . . .
C00K C 0.50312(16) 0.89200(18) 0.59493(7) 0.0436(5) Uani 1 1 d . . . . .
C00L C 0.82188(16) 0.74560(18) 0.53001(6) 0.0410(5) Uani 1 1 d . . . . .
C00M C 0.61742(19) 0.3154(2) 0.71038(8) 0.0506(6) Uani 1 1 d . . . . .
H00M H 0.584589 0.256479 0.702823 0.061 Uiso 1 1 calc R U . . .
C00N C 0.7430(2) 0.6647(2) 0.47424(7) 0.0524(6) Uani 1 1 d . . . . .
H00N H 0.690334 0.651758 0.458065 0.063 Uiso 1 1 calc R U . . .
C00O C 0.84689(17) 0.90871(19) 0.55950(7) 0.0440(5) Uani 1 1 d . . . . .
C00P C 0.87382(17) 0.8837(2) 0.71183(7) 0.0482(6) Uani 1 1 d . . . . .
C00Q C 0.89975(16) 0.95232(18) 0.62875(7) 0.0446(5) Uani 1 1 d . . . . .
O00R O 0.8234(2) 0.3217(3) 0.66671(7) 0.0969(9) Uani 1 1 d . . . . .
C00S C 0.74812(18) 0.3907(2) 0.74390(7) 0.0494(6) Uani 1 1 d . . . . .
H00S H 0.802525 0.383080 0.759384 0.059 Uiso 1 1 calc R U . . .
C00T C 0.99940(16) 0.7903(2) 0.69361(7) 0.0479(6) Uani 1 1 d . . . . .
C00U C 0.57329(19) 0.9576(2) 0.61851(8) 0.0518(6) Uani 1 1 d . . . . .
H00U H 0.597529 0.918064 0.641120 0.062 Uiso 1 1 calc R U . . .
C00V C 0.78067(18) 0.5802(2) 0.74042(8) 0.0521(6) Uani 1 1 d . . . . .
H00V H 0.744468 0.642947 0.737604 0.063 Uiso 1 1 calc R U . . .
C00W C 0.49484(18) 0.4208(2) 0.67269(8) 0.0539(6) Uani 1 1 d . . . . .
H00W H 0.496122 0.483455 0.657492 0.065 Uiso 1 1 calc R U . . .
C00X C 0.87527(17) 0.97449(19) 0.59000(8) 0.0478(6) Uani 1 1 d . . . . .
H00X H 0.878496 1.043891 0.583699 0.057 Uiso 1 1 calc R U . . .
C00Y C 0.69764(19) 0.3053(2) 0.73370(8) 0.0534(6) Uani 1 1 d . . . . .
H00Y H 0.717386 0.240474 0.742486 0.064 Uiso 1 1 calc R U . . .
C00Z C 0.37778(18) 0.6365(2) 0.59799(8) 0.0543(6) Uani 1 1 d . . . . .
H00Z H 0.405493 0.625667 0.624296 0.065 Uiso 1 1 calc R U . . .
C010 C 0.65486(17) 0.7664(2) 0.51502(7) 0.0494(6) Uani 1 1 d . . . . .
H010 H 0.668552 0.819395 0.534613 0.059 Uiso 1 1 calc R U . . .
C011 C 0.37138(18) 0.7789(2) 0.54969(8) 0.0550(7) Uani 1 1 d . . . . .
H011 H 0.327357 0.741564 0.534566 0.066 Uiso 1 1 calc R U . . .
C012 C 0.90092(18) 0.7024(2) 0.52206(7) 0.0492(6) Uani 1 1 d . . . . .
C013 C 0.3982(2) 0.8517(2) 0.67084(9) 0.0600(7) Uani 1 1 d . . . . .
H01A H 0.412840 0.915818 0.659989 0.090 Uiso 1 1 calc R U . . .
H01B H 0.383573 0.864132 0.695456 0.090 Uiso 1 1 calc R U . . .
H01C H 0.348558 0.820982 0.654955 0.090 Uiso 1 1 calc R U . . .
C014 C 0.4652(2) 0.9265(2) 0.55888(8) 0.0565(7) Uani 1 1 d . . . . .
H014 H 0.484743 0.988028 0.549722 0.068 Uiso 1 1 calc R U . . .
C015 C 1.04692(17) 0.7447(2) 0.66328(8) 0.0539(6) Uani 1 1 d . . . . .
H015 H 1.001554 0.726951 0.641727 0.065 Uiso 1 1 calc R U . . .
C016 C 0.5587(2) 0.6111(2) 0.76080(8) 0.0613(8) Uani 1 1 d . . . . .
H01D H 0.545211 0.538740 0.760401 0.092 Uiso 1 1 calc R U . . .
H01E H 0.516077 0.648215 0.772370 0.092 Uiso 1 1 calc R U . . .
H01F H 0.616572 0.622231 0.775026 0.092 Uiso 1 1 calc R U . . .
C017 C 0.8980(2) 0.6416(2) 0.48983(8) 0.0577(7) Uani 1 1 d . . . . .
H017 H 0.949882 0.612721 0.484382 0.069 Uiso 1 1 calc R U . . .
C018 C 0.8201(2) 0.6233(2) 0.46591(8) 0.0588(7) Uani 1 1 d . . . . .
H018 H 0.819417 0.583339 0.444331 0.071 Uiso 1 1 calc R U . . .
C019 C 1.03270(18) 0.7774(2) 0.73190(8) 0.0575(7) Uani 1 1 d . . . . .
H019 H 1.085003 0.741051 0.738975 0.069 Uiso 1 1 calc R U . . .
C01A C 0.9115(2) 0.8686(3) 0.74946(8) 0.0603(7) Uani 1 1 d . . . . .
H01G H 0.882633 0.893932 0.768396 0.072 Uiso 1 1 calc R U . . .
C01B C 0.78477(19) 0.9357(2) 0.70253(8) 0.0542(6) Uani 1 1 d . . . . .
H01H H 0.769112 0.939007 0.674965 0.065 Uiso 1 1 calc R U . . .
C01C C 0.7975(2) 0.3532(3) 0.63726(8) 0.0613(7) Uani 1 1 d . . . . .
C01D C 0.8404(2) 0.9562(2) 0.52046(8) 0.0621(7) Uani 1 1 d . . . . .
H01I H 0.879944 0.921095 0.506635 0.093 Uiso 1 1 calc R U . . .
H01J H 0.855978 1.027964 0.522806 0.093 Uiso 1 1 calc R U . . .
H01K H 0.781010 0.949585 0.507245 0.093 Uiso 1 1 calc R U . . .
C01E C 0.3993(2) 0.8712(2) 0.53670(8) 0.0624(8) Uani 1 1 d . . . . .
H01L H 0.373918 0.896103 0.513103 0.075 Uiso 1 1 calc R U . . .
C01F C 0.9898(2) 0.8174(3) 0.75933(8) 0.0648(8) Uani 1 1 d . . . . .
H01M H 1.013934 0.809608 0.784686 0.078 Uiso 1 1 calc R U . . .
C01G C 0.9461(2) 1.0400(2) 0.65215(9) 0.0616(7) Uani 1 1 d . . . . .
H01N H 0.961240 1.018364 0.677987 0.092 Uiso 1 1 calc R U . . .
H01O H 0.907535 1.098727 0.650700 0.092 Uiso 1 1 calc R U . . .
H01P H 0.998777 1.058371 0.642559 0.092 Uiso 1 1 calc R U . . .
C01H C 0.6487(2) 0.9842(3) 0.59777(10) 0.0693(8) Uani 1 1 d . . . . .
H01Q H 0.673060 0.921776 0.589320 0.104 Uiso 1 1 calc R U . . .
H01R H 0.693597 1.020563 0.614476 0.104 Uiso 1 1 calc R U . . .
H01S H 0.627250 1.026919 0.576381 0.104 Uiso 1 1 calc R U . . .
C01I C 0.4064(2) 0.5496(2) 0.57438(10) 0.0701(8) Uani 1 1 d . . . . .
H01T H 0.377815 0.557047 0.548657 0.105 Uiso 1 1 calc R U . . .
H01U H 0.390288 0.484475 0.584099 0.105 Uiso 1 1 calc R U . . .
H01V H 0.469213 0.552142 0.575454 0.105 Uiso 1 1 calc R U . . .
C01J C 0.98891(19) 0.7205(3) 0.54747(9) 0.0598(7) Uani 1 1 d . . . . .
H01W H 0.976670 0.756543 0.570060 0.072 Uiso 1 1 calc R U . . .
C01K C 0.7139(2) 0.8739(3) 0.71736(9) 0.0655(8) Uani 1 1 d . . . . .
H01X H 0.710468 0.806063 0.706403 0.098 Uiso 1 1 calc R U . . .
H01Y H 0.658019 0.908031 0.710712 0.098 Uiso 1 1 calc R U . . .
H H 0.728242 0.868364 0.744347 0.098 Uiso 1 1 calc R U . . .
C01L C 0.5980(3) 0.8165(3) 0.48104(11) 0.0856(12) Uani 1 1 d . . . . .
H01Z H 0.632575 0.865938 0.469887 0.128 Uiso 1 1 calc R U . . .
HA H 0.548800 0.850795 0.489045 0.128 Uiso 1 1 calc R U . . .
HB H 0.576745 0.764413 0.462767 0.128 Uiso 1 1 calc R U . . .
C01M C 0.7590(3) 0.2416(2) 0.56757(10) 0.0709(9) Uani 1 1 d . . . . .
H01 H 0.762648 0.179819 0.580930 0.085 Uiso 1 1 calc R U . . .
C01N C 0.4202(2) 0.4334(3) 0.69540(13) 0.0830(11) Uani 1 1 d . . . . .
H1 H 0.420280 0.375986 0.712322 0.124 Uiso 1 1 calc R U . . .
HC H 0.364896 0.435903 0.678537 0.124 Uiso 1 1 calc R U . . .
HD H 0.428443 0.496340 0.709691 0.124 Uiso 1 1 calc R U . . .
C01O C 0.4755(3) 0.3312(3) 0.64546(11) 0.0832(11) Uani 1 1 d . . . . .
H2 H 0.522372 0.324550 0.630941 0.125 Uiso 1 1 calc R U . . .
HE H 0.420896 0.343569 0.628799 0.125 Uiso 1 1 calc R U . . .
HF H 0.470829 0.268699 0.659393 0.125 Uiso 1 1 calc R U . . .
C01P C 0.8430(2) 0.5852(3) 0.71159(11) 0.0762(9) Uani 1 1 d . . . . .
H3 H 0.881178 0.526065 0.714518 0.114 Uiso 1 1 calc R U . . .
HG H 0.877772 0.647012 0.715487 0.114 Uiso 1 1 calc R U . . .
HH H 0.809287 0.585634 0.686568 0.114 Uiso 1 1 calc R U . . .
C01Q C 1.0346(2) 0.6196(3) 0.56047(12) 0.0804(10) Uani 1 1 d . . . . .
H4 H 0.994538 0.576119 0.571179 0.121 Uiso 1 1 calc R U . . .
HI H 1.085445 0.633715 0.579157 0.121 Uiso 1 1 calc R U . . .
HJ H 1.052660 0.585365 0.539275 0.121 Uiso 1 1 calc R U . . .
C01R C 0.6029(2) 0.6821(3) 0.53063(11) 0.0737(9) Uani 1 1 d . . . . .
H5 H 0.585746 0.630873 0.511505 0.111 Uiso 1 1 calc R U . . .
HK H 0.551081 0.711336 0.538244 0.111 Uiso 1 1 calc R U . . .
HL H 0.638757 0.650694 0.552051 0.111 Uiso 1 1 calc R U . . .
C01S C 0.8493(10) 0.5108(7) 0.6043(2) 0.058(2) Uiso 0.449(16) 1 d . U P A 1
H6 H 0.906386 0.484814 0.606662 0.070 Uiso 0.449(16) 1 calc R U P A 1
C01T C 0.6787(3) 0.2839(3) 0.55505(10) 0.0763(9) Uani 1 1 d . . . . .
H7 H 0.627742 0.250088 0.559244 0.092 Uiso 1 1 calc R U . . .
C01U C 0.6866(7) 0.4813(6) 0.6080(2) 0.0455(18) Uiso 0.449(16) 1 d . U P A 1
C01V C 0.8360(3) 0.2891(3) 0.56077(12) 0.0825(11) Uani 1 1 d . . . . .
H8 H 0.890847 0.259851 0.569437 0.099 Uiso 1 1 calc R U . . .
C01W C 0.8330(3) 0.5794(3) 0.78061(10) 0.0941(13) Uani 1 1 d . . . . .
H9 H 0.793424 0.568471 0.798340 0.141 Uiso 1 1 calc R U . . .
HM H 0.862633 0.644339 0.785745 0.141 Uiso 1 1 calc R U . . .
HN H 0.875788 0.524712 0.782927 0.141 Uiso 1 1 calc R U . . .
C01X C 0.6725(3) 0.3793(3) 0.53564(10) 0.0887(13) Uani 1 1 d . . . . .
H10 H 0.617486 0.409521 0.528179 0.106 Uiso 1 1 calc R U . . .
C01Y C 0.7458(4) 0.4272(3) 0.52777(10) 0.0887(13) Uani 1 1 d . . . . .
H11 H 0.741212 0.488580 0.514161 0.106 Uiso 1 1 calc R U . . .
C01Z C 0.7843(3) 1.0465(3) 0.71782(14) 0.0932(12) Uani 1 1 d . . . . .
H12 H 0.798535 1.045327 0.744883 0.140 Uiso 1 1 calc R U . . .
HO H 0.726766 1.076147 0.710416 0.140 Uiso 1 1 calc R U . . .
HP H 0.827164 1.087131 0.707717 0.140 Uiso 1 1 calc R U . . .
C020 C 1.1076(2) 0.8237(3) 0.64931(11) 0.0781(10) Uani 1 1 d . . . . .
H02A H 1.074448 0.884540 0.640848 0.117 Uiso 1 1 calc R U . . .
H02B H 1.132436 0.794861 0.628750 0.117 Uiso 1 1 calc R U . . .
H02C H 1.154212 0.841517 0.669526 0.117 Uiso 1 1 calc R U . . .
C021 C 1.0501(3) 0.7890(3) 0.52908(13) 0.0903(12) Uani 1 1 d . . . . .
H02D H 1.060896 0.757540 0.506036 0.135 Uiso 1 1 calc R U . . .
H02E H 1.104971 0.797301 0.545955 0.135 Uiso 1 1 calc R U . . .
H02F H 1.023103 0.855287 0.523619 0.135 Uiso 1 1 calc R U . . .
C022 C 0.8290(4) 0.3828(3) 0.54042(12) 0.0984(16) Uani 1 1 d . . . . .
H022 H 0.879732 0.415475 0.535353 0.118 Uiso 1 1 calc R U . . .
C023 C 0.5350(3) 1.0577(3) 0.63133(14) 0.0980(14) Uani 1 1 d . . . . .
H02G H 0.511327 1.098218 0.609623 0.147 Uiso 1 1 calc R U . . .
H02H H 0.580725 1.096018 0.646880 0.147 Uiso 1 1 calc R U . . .
H02I H 0.488986 1.041910 0.645560 0.147 Uiso 1 1 calc R U . . .
C024 C 1.0961(3) 0.6471(4) 0.67556(14) 0.1013(14) Uani 1 1 d . . . . .
H02J H 1.143820 0.662233 0.695624 0.152 Uiso 1 1 calc R U . . .
H02K H 1.119185 0.617977 0.654586 0.152 Uiso 1 1 calc R U . . .
H02L H 1.056712 0.598553 0.684307 0.152 Uiso 1 1 calc R U . . .
C025 C 0.2774(3) 0.6325(4) 0.59614(17) 0.1086(16) Uani 1 1 d . . . . .
H02M H 0.259022 0.688387 0.610612 0.163 Uiso 1 1 calc R U . . .
H02N H 0.261271 0.567986 0.606322 0.163 Uiso 1 1 calc R U . . .
H02O H 0.248998 0.638499 0.570330 0.163 Uiso 1 1 calc R U . . .
HQ H 0.7116(12) 0.7380(15) 0.6334(5) 0.012(4) Uiso 1 1 d . . . . .
C1 C 0.6523(7) 0.4598(6) 0.60205(19) 0.0512(18) Uani 0.551(16) 1 d . U P A 2
H1A H 0.604365 0.416852 0.593943 0.061 Uiso 0.551(16) 1 calc R U P A 2
C2 C 0.8108(6) 0.5219(4) 0.60149(14) 0.0439(15) Uani 0.551(16) 1 d . U P A 2

loop_
_atom_site_aniso_label
_atom_site_aniso_U_11
_atom_site_aniso_U_22
_atom_site_aniso_U_33
_atom_site_aniso_U_23
_atom_site_aniso_U_13
_atom_site_aniso_U_12
Cr01 0.0566(2) 0.0314(2) 0.0435(2) -0.00075(16) 0.01809(17) 0.00316(16)
Mg02 0.0327(3) 0.0340(4) 0.0341(3) 0.0024(3) 0.0060(3) 0.0048(3)
Mg03 0.0381(4) 0.0346(4) 0.0347(3) -0.0006(3) 0.0043(3) -0.0058(3)
O004 0.0523(10) 0.0400(9) 0.0471(9) -0.0075(7) 0.0134(7) 0.0018(7)
O005 0.0531(10) 0.0366(9) 0.0566(10) -0.0007(8) 0.0111(8) 0.0001(7)
N006 0.0335(9) 0.0318(9) 0.0371(9) -0.0011(7) 0.0031(7) 0.0034(7)
N007 0.0397(10) 0.0377(10) 0.0397(10) -0.0043(8) 0.0031(7) -0.0047(8)
N008 0.0420(10) 0.0372(10) 0.0376(9) -0.0017(8) 0.0077(7) -0.0024(8)
N009 0.0399(10) 0.0311(9) 0.0371(9) 0.0019(7) 0.0088(7) 0.0053(7)
C00A 0.0401(12) 0.0357(11) 0.0440(12) -0.0025(9) 0.0089(9) 0.0081(9)
C00B 0.0322(10) 0.0402(12) 0.0380(11) -0.0023(9) 0.0004(8) 0.0094(9)
C00C 0.0467(13) 0.0387(12) 0.0453(12) 0.0059(10) 0.0173(10) -0.0001(10)
C00D 0.0462(12) 0.0318(11) 0.0351(10) 0.0035(8) 0.0136(9) 0.0056(9)
C00E 0.0557(14) 0.0381(12) 0.0413(12) 0.0048(10) 0.0031(10) -0.0016(10)
C00F 0.0407(12) 0.0409(12) 0.0420(12) -0.0028(10) -0.0011(9) -0.0118(9)
C00G 0.0502(13) 0.0399(12) 0.0359(11) 0.0004(9) 0.0122(9) 0.0058(10)
C00H 0.0350(11) 0.0471(13) 0.0475(13) -0.0053(10) 0.0016(9) 0.0046(10)
C00I 0.0526(14) 0.0420(12) 0.0412(12) -0.0031(10) 0.0145(10) 0.0132(10)
C00J 0.0484(13) 0.0394(12) 0.0381(11) 0.0037(9) 0.0100(9) 0.0093(10)
C00K 0.0493(13) 0.0338(11) 0.0457(12) 0.0022(10) 0.0024(10) 0.0083(10)
C00L 0.0524(13) 0.0376(12) 0.0336(11) 0.0061(9) 0.0086(9) -0.0015(10)
C00M 0.0609(16) 0.0355(12) 0.0595(15) 0.0063(11) 0.0220(12) -0.0021(11)
C00N 0.0684(17) 0.0453(14) 0.0406(12) 0.0001(11) 0.0006(11) -0.0045(12)
C00O 0.0494(13) 0.0389(12) 0.0443(12) 0.0047(10) 0.0096(10) -0.0007(10)
C00P 0.0513(14) 0.0480(14) 0.0433(12) -0.0082(11) 0.0018(10) -0.0117(11)
C00Q 0.0429(12) 0.0355(12) 0.0538(14) -0.0017(10) 0.0035(10) -0.0068(9)
O00R 0.101(2) 0.123(2) 0.0626(15) 0.0214(15) 0.0024(13) 0.0212(18)
C00S 0.0518(14) 0.0453(14) 0.0518(14) 0.0094(11) 0.0109(11) 0.0141(11)
C00T 0.0380(12) 0.0520(14) 0.0514(14) 0.0022(11) 0.0001(10) -0.0094(10)
C00U 0.0606(16) 0.0382(13) 0.0533(14) 0.0030(11) 0.0001(12) -0.0035(11)
C00V 0.0540(15) 0.0447(14) 0.0526(14) 0.0036(11) -0.0061(11) 0.0039(11)
C00W 0.0549(15) 0.0423(13) 0.0631(16) 0.0121(12) 0.0050(12) -0.0066(11)
C00X 0.0526(14) 0.0345(12) 0.0558(14) 0.0050(10) 0.0078(11) -0.0070(10)
C00Y 0.0647(17) 0.0373(13) 0.0618(16) 0.0130(11) 0.0206(13) 0.0142(11)
C00Z 0.0467(14) 0.0576(16) 0.0556(15) -0.0049(12) -0.0007(11) -0.0121(12)
C010 0.0495(14) 0.0466(13) 0.0490(13) 0.0018(11) -0.0009(10) 0.0042(11)
C011 0.0481(14) 0.0621(17) 0.0489(14) -0.0051(12) -0.0102(11) 0.0067(12)
C012 0.0523(14) 0.0559(15) 0.0417(12) -0.0020(11) 0.0149(10) -0.0014(12)
C013 0.0613(17) 0.0614(17) 0.0600(16) 0.0029(13) 0.0182(13) 0.0283(14)
C014 0.0671(17) 0.0452(14) 0.0534(15) 0.0130(12) -0.0015(12) 0.0117(12)
C015 0.0409(13) 0.0594(16) 0.0591(15) 0.0003(13) 0.0009(11) -0.0018(11)
C016 0.083(2) 0.0641(17) 0.0417(13) 0.0085(12) 0.0250(13) 0.0287(15)
C017 0.0648(17) 0.0614(17) 0.0506(15) -0.0047(13) 0.0209(13) 0.0008(14)
C018 0.081(2) 0.0557(16) 0.0408(13) -0.0082(12) 0.0145(13) 0.0004(14)
C019 0.0416(13) 0.0695(18) 0.0559(15) 0.0093(13) -0.0085(11) -0.0134(12)
C01A 0.0622(17) 0.0740(19) 0.0416(13) -0.0123(13) -0.0005(12) -0.0154(14)
C01B 0.0602(16) 0.0518(15) 0.0501(14) -0.0149(12) 0.0075(12) -0.0012(12)
C01C 0.0646(18) 0.0677(19) 0.0520(16) -0.0002(14) 0.0112(13) 0.0050(14)
C01D 0.086(2) 0.0502(16) 0.0520(15) 0.0096(12) 0.0156(14) -0.0096(14)
C01E 0.0686(18) 0.0635(18) 0.0481(14) 0.0064(13) -0.0111(13) 0.0185(14)
C01F 0.0561(16) 0.089(2) 0.0439(14) 0.0008(14) -0.0092(12) -0.0190(15)
C01G 0.0691(18) 0.0460(15) 0.0670(18) -0.0044(13) 0.0028(14) -0.0181(13)
C01H 0.0674(19) 0.0606(18) 0.079(2) 0.0045(16) 0.0089(16) -0.0091(15)
C01I 0.083(2) 0.0505(17) 0.071(2) -0.0037(15) -0.0049(16) -0.0049(15)
C01J 0.0500(15) 0.0726(19) 0.0590(16) -0.0144(14) 0.0159(12) -0.0014(13)
C01K 0.0538(16) 0.080(2) 0.0618(17) -0.0082(15) 0.0066(13) -0.0004(15)
C01L 0.077(2) 0.097(3) 0.084(2) 0.046(2) 0.0156(18) 0.029(2)
C01M 0.107(3) 0.0359(14) 0.072(2) -0.0019(13) 0.0185(18) 0.0044(15)
C01N 0.0477(17) 0.087(2) 0.114(3) 0.011(2) 0.0142(17) 0.0019(17)
C01O 0.087(2) 0.066(2) 0.088(2) 0.0012(18) -0.0097(19) -0.0156(18)
C01P 0.072(2) 0.071(2) 0.087(2) 0.0029(18) 0.0174(18) -0.0202(17)
C01Q 0.0519(17) 0.091(3) 0.095(3) 0.001(2) 0.0000(16) 0.0039(17)
C01R 0.073(2) 0.070(2) 0.085(2) 0.0313(18) 0.0315(17) 0.0170(16)
C01T 0.090(2) 0.061(2) 0.076(2) -0.0238(17) 0.0097(18) -0.0113(18)
C01V 0.091(3) 0.062(2) 0.104(3) -0.026(2) 0.045(2) 0.0105(18)
C01W 0.118(3) 0.087(3) 0.064(2) 0.0065(19) -0.026(2) -0.020(2)
C01X 0.109(3) 0.082(3) 0.062(2) -0.0207(19) -0.023(2) 0.017(2)
C01Y 0.157(4) 0.062(2) 0.0495(18) 0.0011(15) 0.025(2) 0.004(3)
C01Z 0.104(3) 0.060(2) 0.115(3) -0.030(2) 0.018(2) 0.001(2)
C020 0.072(2) 0.086(2) 0.082(2) -0.0150(19) 0.0298(18) -0.0210(18)
C021 0.070(2) 0.093(3) 0.110(3) -0.010(2) 0.021(2) -0.020(2)
C022 0.143(4) 0.083(3) 0.091(3) -0.027(2) 0.083(3) -0.024(3)
C023 0.083(3) 0.082(3) 0.128(4) -0.052(3) 0.014(2) -0.007(2)
C024 0.107(3) 0.096(3) 0.106(3) 0.021(3) 0.034(3) 0.045(3)
C025 0.065(2) 0.103(3) 0.164(5) -0.013(3) 0.035(3) -0.019(2)
C1 0.058(4) 0.053(3) 0.047(3) 0.002(2) 0.021(3) 0.013(3)
C2 0.042(4) 0.041(2) 0.049(2) 0.0047(18) 0.009(2) 0.008(2)

loop_
_atom_type_symbol
_atom_type_description
_atom_type_scat_dispersion_real
_atom_type_scat_dispersion_imag
_atom_type_scat_source
C C 0.0181 0.0091 'International Tables Vol C Tables 4.2.6.8 and 6.1.1.4'
H H 0.0000 0.0000 'International Tables Vol C Tables 4.2.6.8 and 6.1.1.4'
Cr Cr -0.1635 2.4439 'International Tables Vol C Tables 4.2.6.8 and 6.1.1.4'
Mg Mg 0.1719 0.1771 'International Tables Vol C Tables 4.2.6.8 and 6.1.1.4'
N N 0.0311 0.0180 'International Tables Vol C Tables 4.2.6.8 and 6.1.1.4'
O O 0.0492 0.0322 'International Tables Vol C Tables 4.2.6.8 and 6.1.1.4'

loop_
_geom_angle_atom_site_label_1
_geom_angle_atom_site_label_2
_geom_angle_atom_site_label_3
_geom_angle
_geom_angle_site_symmetry_1
_geom_angle_site_symmetry_3
_geom_angle_publ_flag
C01C Cr01 C01M 88.78(14) . . ?
C01C Cr01 C01S 84.2(3) . . ?
C01C Cr01 C01T 108.98(15) . . ?
C01C Cr01 C01V 95.45(16) . . ?
C01C Cr01 C01X 145.14(18) . . ?
C01C Cr01 C01Y 162.70(16) . . ?
C01C Cr01 C022 126.47(19) . . ?
C01C Cr01 C1 92.7(2) . . ?
C01M Cr01 C01T 35.42(14) . . ?
C01S Cr01 C01M 137.4(4) . . ?
C01S Cr01 C01T 162.0(3) . . ?
C01S Cr01 C01V 102.5(4) . . ?
C01S Cr01 C01X 130.6(3) . . ?
C01S Cr01 C01Y 97.9(3) . . ?
C01S Cr01 C022 85.0(3) . . ?
C01U Cr01 C01C 87.4(3) . . ?
C01U Cr01 C01M 134.7(4) . . ?
C01U Cr01 C01S 87.0(4) . . ?
C01U Cr01 C01T 105.2(4) . . ?
C01U Cr01 C01V 170.2(4) . . ?
C01U Cr01 C01X 93.9(3) . . ?
C01U Cr01 C01Y 109.8(3) . . ?
C01U Cr01 C022 144.0(3) . . ?
C01V Cr01 C01M 36.40(14) . . ?
C01V Cr01 C01T 65.04(15) . . ?
C01X Cr01 C01M 65.83(14) . . ?
C01X Cr01 C01T 37.30(15) . . ?
C01X Cr01 C01V 78.39(17) . . ?
C01X Cr01 C01Y 36.07(18) . . ?
C01X Cr01 C022 66.0(2) . . ?
C01Y Cr01 C01M 78.01(14) . . ?
C01Y Cr01 C01T 65.87(16) . . ?
C01Y Cr01 C01V 67.29(17) . . ?
C022 Cr01 C01M 65.97(14) . . ?
C022 Cr01 C01T 77.41(16) . . ?
C022 Cr01 C01V 37.34(16) . . ?
C022 Cr01 C01Y 37.42(18) . . ?
C1 Cr01 C01M 117.9(4) . . ?
C1 Cr01 C01T 87.5(4) . . ?
C1 Cr01 C01V 152.5(4) . . ?
C1 Cr01 C01X 80.0(3) . . ?
C1 Cr01 C01Y 103.3(2) . . ?
C1 Cr01 C022 140.7(2) . . ?
C2 Cr01 C01C 91.0(2) . . ?
C2 Cr01 C01M 154.0(3) . . ?
C2 Cr01 C01T 159.7(2) . . ?
C2 Cr01 C01V 118.0(3) . . ?
C2 Cr01 C01X 122.4(2) . . ?
C2 Cr01 C01Y 96.0(2) . . ?
C2 Cr01 C022 93.8(2) . . ?
C2 Cr01 C1 88.0(3) . . ?
Mg03 Mg02 HQ 13.9(6) . . ?
O004 Mg02 Mg03 86.73(6) . . ?
O004 Mg02 N006 126.81(8) . . ?
O004 Mg02 N009 100.48(8) . . ?
O004 Mg02 HQ 99.9(6) . . ?
N006 Mg02 Mg03 119.84(6) . . ?
N006 Mg02 HQ 107.6(6) . . ?
N009 Mg02 Mg03 132.21(6) . . ?
N009 Mg02 N006 93.30(8) . . ?
N009 Mg02 HQ 132.5(6) . . ?
Mg02 Mg03 HQ 14.3(6) . . ?
O005 Mg03 Mg02 88.96(6) . . ?
O005 Mg03 N007 124.21(9) . . ?
O005 Mg03 N008 104.57(8) . . ?
O005 Mg03 HQ 103.0(6) . . ?
N007 Mg03 Mg02 118.27(6) . . ?
N007 Mg03 HQ 107.0(6) . . ?
N008 Mg03 Mg02 129.91(6) . . ?
N008 Mg03 N007 93.58(8) . . ?
N008 Mg03 HQ 126.7(6) . . ?
C01U O004 Mg02 139.9(5) . . ?
C1 O004 Mg02 168.4(6) . . ?
C01S O005 Mg03 161.8(7) . . ?
C2 O005 Mg03 134.3(4) . . ?
C00A N006 Mg02 121.88(15) . . ?
C00A N006 C00B 118.49(18) . . ?
C00B N006 Mg02 119.56(14) . . ?
C00F N007 Mg03 120.05(15) . . ?
C00Q N007 Mg03 121.59(16) . . ?
C00Q N007 C00F 118.2(2) . . ?
C00L N008 Mg03 121.30(15) . . ?
C00O N008 Mg03 121.42(16) . . ?
C00O N008 C00L 116.99(19) . . ?
C00D N009 Mg02 121.19(13) . . ?
C00G N009 Mg02 121.56(15) . . ?
C00G N009 C00D 117.25(18) . . ?
N006 C00A C00I 124.0(2) . . ?
N006 C00A C013 120.4(2) . . ?
C00I C00A C013 115.5(2) . . ?
C00H C00B N006 119.2(2) . . ?
C00H C00B C00K 120.4(2) . . ?
C00K C00B N006 120.4(2) . . ?
C00D C00C C00W 121.8(2) . . ?
C00M C00C C00D 117.7(2) . . ?
C00M C00C C00W 120.5(2) . . ?
C00C C00D N009 118.5(2) . . ?
C00J C00D N009 120.5(2) . . ?
C00J C00D C00C 121.0(2) . . ?
C00L C00E C010 121.4(2) . . ?
C00N C00E C00L 118.3(2) . . ?
C00N C00E C010 120.3(2) . . ?
C00P C00F N007 120.3(2) . . ?
C00T C00F N007 118.4(2) . . ?
C00T C00F C00P 121.2(2) . . ?
N009 C00G C00I 124.1(2) . . ?
N009 C00G C016 119.7(2) . . ?
C00I C00G C016 116.2(2) . . ?
C00B C00H C00Z 121.5(2) . . ?
C011 C00H C00B 118.8(2) . . ?
C011 C00H C00Z 119.7(2) . . ?
C00A C00I H00I 115.1 . . ?
C00G C00I C00A 129.8(2) . . ?
C00G C00I H00I 115.1 . . ?
C00D C00J C00V 121.8(2) . . ?
C00S C00J C00D 118.2(2) . . ?
C00S C00J C00V 120.0(2) . . ?
C00B C00K C00U 122.5(2) . . ?
C014 C00K C00B 118.5(2) . . ?
C014 C00K C00U 119.1(2) . . ?
C00E C00L N008 121.4(2) . . ?
C00E C00L C012 120.2(2) . . ?
C012 C00L N008 118.4(2) . . ?
C00C C00M H00M 119.2 . . ?
C00Y C00M C00C 121.6(3) . . ?
C00Y C00M H00M 119.2 . . ?
C00E C00N H00N 119.0 . . ?
C018 C00N C00E 121.9(3) . . ?
C018 C00N H00N 119.0 . . ?
N008 C00O C00X 124.1(2) . . ?
N008 C00O C01D 119.8(2) . . ?
C00X C00O C01D 116.1(2) . . ?
C00F C00P C01B 123.0(2) . . ?
C01A C00P C00F 117.4(3) . . ?
C01A C00P C01B 119.6(3) . . ?
N007 C00Q C00X 123.9(2) . . ?
N007 C00Q C01G 121.4(2) . . ?
C00X C00Q C01G 114.7(2) . . ?
C00J C00S H00S 119.3 . . ?
C00Y C00S C00J 121.5(2) . . ?
C00Y C00S H00S 119.3 . . ?
C00F C00T C015 121.1(2) . . ?
C019 C00T C00F 117.9(3) . . ?
C019 C00T C015 121.0(3) . . ?
C00K C00U H00U 107.9 . . ?
C00K C00U C023 111.8(3) . . ?
C01H C00U C00K 112.6(2) . . ?
C01H C00U H00U 107.9 . . ?
C01H C00U C023 108.6(3) . . ?
C023 C00U H00U 107.9 . . ?
C00J C00V H00V 107.7 . . ?
C00J C00V C01P 109.2(2) . . ?
C00J C00V C01W 113.8(3) . . ?
C01P C00V H00V 107.7 . . ?
C01P C00V C01W 110.4(3) . . ?
C01W C00V H00V 107.7 . . ?
C00C C00W H00W 107.2 . . ?
C00C C00W C01N 112.2(3) . . ?
C01N C00W H00W 107.2 . . ?
C01O C00W C00C 112.8(3) . . ?
C01O C00W H00W 107.2 . . ?
C01O C00W C01N 110.0(3) . . ?
C00O C00X C00Q 130.3(2) . . ?
C00O C00X H00X 114.9 . . ?
C00Q C00X H00X 114.9 . . ?
C00M C00Y H00Y 120.1 . . ?
C00S C00Y C00M 119.9(2) . . ?
C00S C00Y H00Y 120.1 . . ?
C00H C00Z H00Z 108.2 . . ?
C00H C00Z C01I 110.9(2) . . ?
C00H C00Z C025 111.9(3) . . ?
C01I C00Z H00Z 108.2 . . ?
C01I C00Z C025 109.4(3) . . ?
C025 C00Z H00Z 108.2 . . ?
C00E C010 H010 107.7 . . ?
C00E C010 C01L 112.9(2) . . ?
C01L C010 H010 107.7 . . ?
C01R C010 C00E 111.1(2) . . ?
C01R C010 H010 107.7 . . ?
C01R C010 C01L 109.6(3) . . ?
C00H C011 H011 119.4 . . ?
C01E C011 C00H 121.3(3) . . ?
C01E C011 H011 119.4 . . ?
C00L C012 C01J 121.9(2) . . ?
C017 C012 C00L 118.7(3) . . ?
C017 C012 C01J 119.3(2) . . ?
C00A C013 H01A 109.5 . . ?
C00A C013 H01B 109.5 . . ?
C00A C013 H01C 109.5 . . ?
H01A C013 H01B 109.5 . . ?
H01A C013 H01C 109.5 . . ?
H01B C013 H01C 109.5 . . ?
C00K C014 H014 119.3 . . ?
C01E C014 C00K 121.4(3) . . ?
C01E C014 H014 119.3 . . ?
C00T C015 H015 107.0 . . ?
C020 C015 C00T 111.5(3) . . ?
C020 C015 H015 107.0 . . ?
C024 C015 C00T 113.1(3) . . ?
C024 C015 H015 107.0 . . ?
C024 C015 C020 110.9(3) . . ?
C00G C016 H01D 109.5 . . ?
C00G C016 H01E 109.5 . . ?
C00G C016 H01F 109.5 . . ?
H01D C016 H01E 109.5 . . ?
H01D C016 H01F 109.5 . . ?
H01E C016 H01F 109.5 . . ?
C012 C017 H017 119.3 . . ?
C018 C017 C012 121.5(3) . . ?
C018 C017 H017 119.3 . . ?
C00N C018 H018 120.3 . . ?
C017 C018 C00N 119.3(3) . . ?
C017 C018 H018 120.3 . . ?
C00T C019 H019 119.4 . . ?
C01F C019 C00T 121.3(3) . . ?
C01F C019 H019 119.4 . . ?
C00P C01A H01G 119.1 . . ?
C01F C01A C00P 121.8(3) . . ?
C01F C01A H01G 119.1 . . ?
C00P C01B H01H 107.8 . . ?
C00P C01B C01K 111.3(3) . . ?
C00P C01B C01Z 113.2(3) . . ?
C01K C01B H01H 107.8 . . ?
C01K C01B C01Z 108.8(3) . . ?
C01Z C01B H01H 107.8 . . ?
O00R C01C Cr01 177.1(3) . . ?
C00O C01D H01I 109.5 . . ?
C00O C01D H01J 109.5 . . ?
C00O C01D H01K 109.5 . . ?
H01I C01D H01J 109.5 . . ?
H01I C01D H01K 109.5 . . ?
H01J C01D H01K 109.5 . . ?
C011 C01E C014 119.7(3) . . ?
C011 C01E H01L 120.2 . . ?
C014 C01E H01L 120.2 . . ?
C019 C01F H01M 119.9 . . ?
C01A C01F C019 120.1(3) . . ?
C01A C01F H01M 119.9 . . ?
C00Q C01G H01N 109.5 . . ?
C00Q C01G H01O 109.5 . . ?
C00Q C01G H01P 109.5 . . ?
H01N C01G H01O 109.5 . . ?
H01N C01G H01P 109.5 . . ?
H01O C01G H01P 109.5 . . ?
C00U C01H H01Q 109.5 . . ?
C00U C01H H01R 109.5 . . ?
C00U C01H H01S 109.5 . . ?
H01Q C01H H01R 109.5 . . ?
H01Q C01H H01S 109.5 . . ?
H01R C01H H01S 109.5 . . ?
C00Z C01I H01T 109.5 . . ?
C00Z C01I H01U 109.5 . . ?
C00Z C01I H01V 109.5 . . ?
H01T C01I H01U 109.5 . . ?
H01T C01I H01V 109.5 . . ?
H01U C01I H01V 109.5 . . ?
C012 C01J H01W 107.3 . . ?
C01Q C01J C012 111.8(3) . . ?
C01Q C01J H01W 107.3 . . ?
C01Q C01J C021 110.3(3) . . ?
C021 C01J C012 112.5(3) . . ?
C021 C01J H01W 107.3 . . ?
C01B C01K H01X 109.5 . . ?
C01B C01K H01Y 109.5 . . ?
C01B C01K H 109.5 . . ?
H01X C01K H01Y 109.5 . . ?
H01X C01K H 109.5 . . ?
H01Y C01K H 109.5 . . ?
C010 C01L H01Z 109.5 . . ?
C010 C01L HA 109.5 . . ?
C010 C01L HB 109.5 . . ?
H01Z C01L HA 109.5 . . ?
H01Z C01L HB 109.5 . . ?
HA C01L HB 109.5 . . ?
Cr01 C01M H01 129.3 . . ?
C01T C01M Cr01 72.40(19) . . ?
C01T C01M H01 119.4 . . ?
C01T C01M C01V 121.1(3) . . ?
C01V C01M Cr01 71.31(18) . . ?
C01V C01M H01 119.4 . . ?
C00W C01N H1 109.5 . . ?
C00W C01N HC 109.5 . . ?
C00W C01N HD 109.5 . . ?
H1 C01N HC 109.5 . . ?
H1 C01N HD 109.5 . . ?
HC C01N HD 109.5 . . ?
C00W C01O H2 109.5 . . ?
C00W C01O HE 109.5 . . ?
C00W C01O HF 109.5 . . ?
H2 C01O HE 109.5 . . ?
H2 C01O HF 109.5 . . ?
HE C01O HF 109.5 . . ?
C00V C01P H3 109.5 . . ?
C00V C01P HG 109.5 . . ?
C00V C01P HH 109.5 . . ?
H3 C01P HG 109.5 . . ?
H3 C01P HH 109.5 . . ?
HG C01P HH 109.5 . . ?
C01J C01Q H4 109.5 . . ?
C01J C01Q HI 109.5 . . ?
C01J C01Q HJ 109.5 . . ?
H4 C01Q HI 109.5 . . ?
H4 C01Q HJ 109.5 . . ?
HI C01Q HJ 109.5 . . ?
C010 C01R H5 109.5 . . ?
C010 C01R HK 109.5 . . ?
C010 C01R HL 109.5 . . ?
H5 C01R HK 109.5 . . ?
H5 C01R HL 109.5 . . ?
HK C01R HL 109.5 . . ?
Cr01 C01S H6 111.5 . . ?
O005 C01S Cr01 137.1(11) . . ?
O005 C01S H6 111.5 . . ?
Cr01 C01T H7 131.0 . . ?
C01M C01T Cr01 72.2(2) . . ?
C01M C01T H7 120.0 . . ?
C01M C01T C01X 119.9(4) . . ?
C01X C01T Cr01 69.5(2) . . ?
C01X C01T H7 120.0 . . ?
O004 C01U Cr01 174.2(7) . . ?
Cr01 C01V H8 128.9 . . ?
C01M C01V Cr01 72.30(18) . . ?
C01M C01V H8 120.7 . . ?
C01M C01V C022 118.5(4) . . ?
C022 C01V Cr01 70.26(19) . . ?
C022 C01V H8 120.7 . . ?
C00V C01W H9 109.5 . . ?
C00V C01W HM 109.5 . . ?
C00V C01W HN 109.5 . . ?
H9 C01W HM 109.5 . . ?
H9 C01W HN 109.5 . . ?
HM C01W HN 109.5 . . ?
Cr01 C01X H10 126.8 . . ?
C01T C01X Cr01 73.2(2) . . ?
C01T C01X H10 119.6 . . ?
C01Y C01X Cr01 72.3(2) . . ?
C01Y C01X C01T 120.7(4) . . ?
C01Y C01X H10 119.6 . . ?
Cr01 C01Y H11 129.2 . . ?
C01X C01Y Cr01 71.6(2) . . ?
C01X C01Y H11 120.4 . . ?
C01X C01Y C022 119.2(4) . . ?
C022 C01Y Cr01 71.1(2) . . ?
C022 C01Y H11 120.4 . . ?
C01B C01Z H12 109.5 . . ?
C01B C01Z HO 109.5 . . ?
C01B C01Z HP 109.5 . . ?
H12 C01Z HO 109.5 . . ?
H12 C01Z HP 109.5 . . ?
HO C01Z HP 109.5 . . ?
C015 C020 H02A 109.5 . . ?
C015 C020 H02B 109.5 . . ?
C015 C020 H02C 109.5 . . ?
H02A C020 H02B 109.5 . . ?
H02A C020 H02C 109.5 . . ?
H02B C020 H02C 109.5 . . ?
C01J C021 H02D 109.5 . . ?
C01J C021 H02E 109.5 . . ?
C01J C021 H02F 109.5 . . ?
H02D C021 H02E 109.5 . . ?
H02D C021 H02F 109.5 . . ?
H02E C021 H02F 109.5 . . ?
Cr01 C022 H022 128.6 . . ?
C01V C022 Cr01 72.40(19) . . ?
C01V C022 H022 119.8 . . ?
C01Y C022 Cr01 71.5(2) . . ?
C01Y C022 C01V 120.4(4) . . ?
C01Y C022 H022 119.8 . . ?
C00U C023 H02G 109.5 . . ?
C00U C023 H02H 109.5 . . ?
C00U C023 H02I 109.5 . . ?
H02G C023 H02H 109.5 . . ?
H02G C023 H02I 109.5 . . ?
H02H C023 H02I 109.5 . . ?
C015 C024 H02J 109.5 . . ?
C015 C024 H02K 109.5 . . ?
C015 C024 H02L 109.5 . . ?
H02J C024 H02K 109.5 . . ?
H02J C024 H02L 109.5 . . ?
H02K C024 H02L 109.5 . . ?
C00Z C025 H02M 109.5 . . ?
C00Z C025 H02N 109.5 . . ?
C00Z C025 H02O 109.5 . . ?
H02M C025 H02N 109.5 . . ?
H02M C025 H02O 109.5 . . ?
H02N C025 H02O 109.5 . . ?
Cr01 C1 H1A 111.6 . . ?
O004 C1 Cr01 136.8(9) . . ?
O004 C1 H1A 111.6 . . ?
O005 C2 Cr01 176.7(6) . . ?

loop_
_geom_bond_atom_site_label_1
_geom_bond_atom_site_label_2
_geom_bond_distance
_geom_bond_site_symmetry_2
_geom_bond_publ_flag
Cr01 C01C 1.846(3) . ?
Cr01 C01M 2.230(3) . ?
Cr01 C01S 1.955(10) . ?
Cr01 C01T 2.233(3) . ?
Cr01 C01U 1.747(8) . ?
Cr01 C01V 2.218(3) . ?
Cr01 C01X 2.185(3) . ?
Cr01 C01Y 2.195(3) . ?
Cr01 C022 2.190(3) . ?
Cr01 C1 1.952(7) . ?
Cr01 C2 1.738(6) . ?
Mg02 Mg03 3.5212(10) . ?
Mg02 O004 1.9560(17) . ?
Mg02 N006 2.0482(18) . ?
Mg02 N009 2.0446(19) . ?
Mg02 HQ 1.839(19) . ?
Mg03 O005 1.9658(18) . ?
Mg03 N007 2.052(2) . ?
Mg03 N008 2.046(2) . ?
Mg03 HQ 1.792(18) . ?
O004 C01U 1.219(8) . ?
O004 C1 1.221(6) . ?
O005 C01S 1.233(9) . ?
O005 C2 1.242(6) . ?
N006 C00A 1.336(3) . ?
N006 C00B 1.433(3) . ?
N007 C00F 1.448(3) . ?
N007 C00Q 1.330(3) . ?
N008 C00L 1.440(3) . ?
N008 C00O 1.334(3) . ?
N009 C00D 1.440(3) . ?
N009 C00G 1.331(3) . ?
C00A C00I 1.405(3) . ?
C00A C013 1.511(3) . ?
C00B C00H 1.406(3) . ?
C00B C00K 1.408(4) . ?
C00C C00D 1.409(3) . ?
C00C C00M 1.395(3) . ?
C00C C00W 1.519(4) . ?
C00D C00J 1.404(3) . ?
C00E C00L 1.407(3) . ?
C00E C00N 1.392(4) . ?
C00E C010 1.515(4) . ?
C00F C00P 1.413(4) . ?
C00F C00T 1.405(4) . ?
C00G C00I 1.397(3) . ?
C00G C016 1.518(3) . ?
C00H C00Z 1.514(4) . ?
C00H C011 1.400(4) . ?
C00I H00I 0.9300 . ?
C00J C00S 1.396(3) . ?
C00J C00V 1.504(4) . ?
C00K C00U 1.517(4) . ?
C00K C014 1.402(4) . ?
C00L C012 1.408(4) . ?
C00M H00M 0.9300 . ?
C00M C00Y 1.378(4) . ?
C00N H00N 0.9300 . ?
C00N C018 1.377(4) . ?
C00O C00X 1.399(4) . ?
C00O C01D 1.518(4) . ?
C00P C01A 1.393(4) . ?
C00P C01B 1.512(4) . ?
C00Q C00X 1.409(4) . ?
C00Q C01G 1.518(4) . ?
O00R C01C 1.142(4) . ?
C00S H00S 0.9300 . ?
C00S C00Y 1.366(4) . ?
C00T C015 1.525(4) . ?
C00T C019 1.395(4) . ?
C00U H00U 0.9800 . ?
C00U C01H 1.516(4) . ?
C00U C023 1.525(5) . ?
C00V H00V 0.9800 . ?
C00V C01P 1.522(5) . ?
C00V C01W 1.532(4) . ?
C00W H00W 0.9800 . ?
C00W C01N 1.520(5) . ?
C00W C01O 1.514(5) . ?
C00X H00X 0.9300 . ?
C00Y H00Y 0.9300 . ?
C00Z H00Z 0.9800 . ?
C00Z C01I 1.517(5) . ?
C00Z C025 1.534(5) . ?
C010 H010 0.9800 . ?
C010 C01L 1.524(4) . ?
C010 C01R 1.513(4) . ?
C011 H011 0.9300 . ?
C011 C01E 1.377(5) . ?
C012 C017 1.394(4) . ?
C012 C01J 1.520(4) . ?
C013 H01A 0.9600 . ?
C013 H01B 0.9600 . ?
C013 H01C 0.9600 . ?
C014 H014 0.9300 . ?
C014 C01E 1.381(4) . ?
C015 H015 0.9800 . ?
C015 C020 1.523(4) . ?
C015 C024 1.502(5) . ?
C016 H01D 0.9600 . ?
C016 H01E 0.9600 . ?
C016 H01F 0.9600 . ?
C017 H017 0.9300 . ?
C017 C018 1.374(4) . ?
C018 H018 0.9300 . ?
C019 H019 0.9300 . ?
C019 C01F 1.373(5) . ?
C01A H01G 0.9300 . ?
C01A C01F 1.368(5) . ?
C01B H01H 0.9800 . ?
C01B C01K 1.517(4) . ?
C01B C01Z 1.536(4) . ?
C01D H01I 0.9600 . ?
C01D H01J 0.9600 . ?
C01D H01K 0.9600 . ?
C01E H01L 0.9300 . ?
C01F H01M 0.9300 . ?
C01G H01N 0.9600 . ?
C01G H01O 0.9600 . ?
C01G H01P 0.9600 . ?
C01H H01Q 0.9600 . ?
C01H H01R 0.9600 . ?
C01H H01S 0.9600 . ?
C01I H01T 0.9600 . ?
C01I H01U 0.9600 . ?
C01I H01V 0.9600 . ?
C01J H01W 0.9800 . ?
C01J C01Q 1.519(5) . ?
C01J C021 1.520(5) . ?
C01K H01X 0.9600 . ?
C01K H01Y 0.9600 . ?
C01K H 0.9600 . ?
C01L H01Z 0.9600 . ?
C01L HA 0.9600 . ?
C01L HB 0.9600 . ?
C01M H01 0.9300 . ?
C01M C01T 1.358(5) . ?
C01M C01V 1.389(5) . ?
C01N H1 0.9600 . ?
C01N HC 0.9600 . ?
C01N HD 0.9600 . ?
C01O H2 0.9600 . ?
C01O HE 0.9600 . ?
C01O HF 0.9600 . ?
C01P H3 0.9600 . ?
C01P HG 0.9600 . ?
C01P HH 0.9600 . ?
C01Q H4 0.9600 . ?
C01Q HI 0.9600 . ?
C01Q HJ 0.9600 . ?
C01R H5 0.9600 . ?
C01R HK 0.9600 . ?
C01R HL 0.9600 . ?
C01S H6 0.9300 . ?
C01T H7 0.9300 . ?
C01T C01X 1.414(6) . ?
C01V H8 0.9300 . ?
C01V C022 1.411(6) . ?
C01W H9 0.9600 . ?
C01W HM 0.9600 . ?
C01W HN 0.9600 . ?
C01X H10 0.9300 . ?
C01X C01Y 1.356(7) . ?
C01Y H11 0.9300 . ?
C01Y C022 1.407(7) . ?
C01Z H12 0.9600 . ?
C01Z HO 0.9600 . ?
C01Z HP 0.9600 . ?
C020 H02A 0.9600 . ?
C020 H02B 0.9600 . ?
C020 H02C 0.9600 . ?
C021 H02D 0.9600 . ?
C021 H02E 0.9600 . ?
C021 H02F 0.9600 . ?
C022 H022 0.9300 . ?
C023 H02G 0.9600 . ?
C023 H02H 0.9600 . ?
C023 H02I 0.9600 . ?
C024 H02J 0.9600 . ?
C024 H02K 0.9600 . ?
C024 H02L 0.9600 . ?
C025 H02M 0.9600 . ?
C025 H02N 0.9600 . ?
C025 H02O 0.9600 . ?
C1 H1A 0.9300 . ?

loop_
_geom_torsion_atom_site_label_1
_geom_torsion_atom_site_label_2
_geom_torsion_atom_site_label_3
_geom_torsion_atom_site_label_4
_geom_torsion
_geom_torsion_site_symmetry_1
_geom_torsion_site_symmetry_2
_geom_torsion_site_symmetry_3
_geom_torsion_site_symmetry_4
_geom_torsion_publ_flag
Cr01 C01M C01T C01X 52.5(3) . . . . ?
Cr01 C01M C01V C022 -54.8(3) . . . . ?
Cr01 C01T C01X C01Y 56.7(3) . . . . ?
Cr01 C01V C022 C01Y -55.1(3) . . . . ?
Cr01 C01X C01Y C022 54.7(3) . . . . ?
Cr01 C01Y C022 C01V 55.5(3) . . . . ?
Mg02 O004 C1 Cr01 -16.2(18) . . . . ?
Mg02 N006 C00A C00I -4.2(3) . . . . ?
Mg02 N006 C00A C013 178.6(2) . . . . ?
Mg02 N006 C00B C00H 87.7(2) . . . . ?
Mg02 N006 C00B C00K -89.3(2) . . . . ?
Mg02 N009 C00D C00C -87.1(2) . . . . ?
Mg02 N009 C00D C00J 91.7(2) . . . . ?
Mg02 N009 C00G C00I 13.7(3) . . . . ?
Mg02 N009 C00G C016 -167.9(2) . . . . ?
Mg03 O005 C01S Cr01 -20(2) . . . . ?
Mg03 N007 C00F C00P -94.5(2) . . . . ?
Mg03 N007 C00F C00T 82.8(2) . . . . ?
Mg03 N007 C00Q C00X -8.7(3) . . . . ?
Mg03 N007 C00Q C01G 173.1(2) . . . . ?
Mg03 N008 C00L C00E 89.5(2) . . . . ?
Mg03 N008 C00L C012 -90.1(2) . . . . ?
Mg03 N008 C00O C00X 10.9(3) . . . . ?
Mg03 N008 C00O C01D -168.9(2) . . . . ?
N006 C00A C00I C00G -14.6(4) . . . . ?
N006 C00B C00H C00Z 0.6(3) . . . . ?
N006 C00B C00H C011 -178.2(2) . . . . ?
N006 C00B C00K C00U -3.5(3) . . . . ?
N006 C00B C00K C014 177.2(2) . . . . ?
N007 C00F C00P C01A -178.7(2) . . . . ?
N007 C00F C00P C01B 3.1(4) . . . . ?
N007 C00F C00T C015 -0.9(3) . . . . ?
N007 C00F C00T C019 179.1(2) . . . . ?
N007 C00Q C00X C00O -11.3(5) . . . . ?
N008 C00L C012 C017 -179.0(2) . . . . ?
N008 C00L C012 C01J 0.8(4) . . . . ?
N008 C00O C00X C00Q 10.1(5) . . . . ?
N009 C00D C00J C00S 176.8(2) . . . . ?
N009 C00D C00J C00V -6.4(3) . . . . ?
N009 C00G C00I C00A 9.1(5) . . . . ?
C00A N006 C00B C00H -89.4(3) . . . . ?
C00A N006 C00B C00K 93.6(3) . . . . ?
C00B N006 C00A C00I 172.9(2) . . . . ?
C00B N006 C00A C013 -4.3(3) . . . . ?
C00B C00H C00Z C01I -111.1(3) . . . . ?
C00B C00H C00Z C025 126.4(3) . . . . ?
C00B C00H C011 C01E 0.8(4) . . . . ?
C00B C00K C00U C01H 126.9(3) . . . . ?
C00B C00K C00U C023 -110.6(3) . . . . ?
C00B C00K C014 C01E 1.1(4) . . . . ?
C00C C00D C00J C00S -4.4(3) . . . . ?
C00C C00D C00J C00V 172.4(2) . . . . ?
C00C C00M C00Y C00S -2.4(4) . . . . ?
C00D N009 C00G C00I -165.4(2) . . . . ?
C00D N009 C00G C016 13.0(3) . . . . ?
C00D C00C C00M C00Y 0.5(4) . . . . ?
C00D C00C C00W C01N -89.5(3) . . . . ?
C00D C00C C00W C01O 145.6(3) . . . . ?
C00D C00J C00S C00Y 2.5(4) . . . . ?
C00D C00J C00V C01P -94.3(3) . . . . ?
C00D C00J C00V C01W 141.8(3) . . . . ?
C00E C00L C012 C017 1.4(4) . . . . ?
C00E C00L C012 C01J -178.8(3) . . . . ?
C00E C00N C018 C017 0.4(4) . . . . ?
C00F N007 C00Q C00X 175.3(2) . . . . ?
C00F N007 C00Q C01G -3.0(4) . . . . ?
C00F C00P C01A C01F -1.6(4) . . . . ?
C00F C00P C01B C01K 116.6(3) . . . . ?
C00F C00P C01B C01Z -120.5(3) . . . . ?
C00F C00T C015 C020 85.0(3) . . . . ?
C00F C00T C015 C024 -149.3(3) . . . . ?
C00F C00T C019 C01F 0.6(4) . . . . ?
C00G N009 C00D C00C 91.9(3) . . . . ?
C00G N009 C00D C00J -89.3(3) . . . . ?
C00H C00B C00K C00U 179.5(2) . . . . ?
C00H C00B C00K C014 0.2(4) . . . . ?
C00H C011 C01E C014 0.5(5) . . . . ?
C00J C00S C00Y C00M 0.8(4) . . . . ?
C00K C00B C00H C00Z 177.5(2) . . . . ?
C00K C00B C00H C011 -1.2(3) . . . . ?
C00K C014 C01E C011 -1.5(5) . . . . ?
C00L N008 C00O C00X -163.0(2) . . . . ?
C00L N008 C00O C01D 17.2(3) . . . . ?
C00L C00E C00N C018 1.0(4) . . . . ?
C00L C00E C010 C01L 133.0(3) . . . . ?
C00L C00E C010 C01R -103.4(3) . . . . ?
C00L C012 C017 C018 0.0(4) . . . . ?
C00L C012 C01J C01Q 125.1(3) . . . . ?
C00L C012 C01J C021 -110.1(3) . . . . ?
C00M C00C C00D N009 -178.3(2) . . . . ?
C00M C00C C00D C00J 2.9(3) . . . . ?
C00M C00C C00W C01N 89.9(3) . . . . ?
C00M C00C C00W C01O -35.0(4) . . . . ?
C00N C00E C00L N008 178.5(2) . . . . ?
C00N C00E C00L C012 -1.9(4) . . . . ?
C00N C00E C010 C01L -48.3(4) . . . . ?
C00N C00E C010 C01R 75.3(3) . . . . ?
C00O N008 C00L C00E -96.6(3) . . . . ?
C00O N008 C00L C012 83.8(3) . . . . ?
C00P C00F C00T C015 176.4(2) . . . . ?
C00P C00F C00T C019 -3.6(4) . . . . ?
C00P C01A C01F C019 -1.3(5) . . . . ?
C00Q N007 C00F C00P 81.6(3) . . . . ?
C00Q N007 C00F C00T -101.1(3) . . . . ?
C00S C00J C00V C01P 82.4(3) . . . . ?
C00S C00J C00V C01W -41.5(4) . . . . ?
C00T C00F C00P C01A 4.1(4) . . . . ?
C00T C00F C00P C01B -174.1(2) . . . . ?
C00T C019 C01F C01A 1.8(5) . . . . ?
C00U C00K C014 C01E -178.2(3) . . . . ?
C00V C00J C00S C00Y -174.3(2) . . . . ?
C00W C00C C00D N009 1.1(3) . . . . ?
C00W C00C C00D C00J -177.7(2) . . . . ?
C00W C00C C00M C00Y -178.9(2) . . . . ?
C00Z C00H C011 C01E -177.9(3) . . . . ?
C010 C00E C00L N008 -2.7(3) . . . . ?
C010 C00E C00L C012 176.9(2) . . . . ?
C010 C00E C00N C018 -177.8(3) . . . . ?
C011 C00H C00Z C01I 67.6(3) . . . . ?
C011 C00H C00Z C025 -54.9(4) . . . . ?
C012 C017 C018 C00N -0.9(5) . . . . ?
C013 C00A C00I C00G 162.7(3) . . . . ?
C014 C00K C00U C01H -53.9(3) . . . . ?
C014 C00K C00U C023 68.6(4) . . . . ?
C015 C00T C019 C01F -179.4(3) . . . . ?
C016 C00G C00I C00A -169.4(3) . . . . ?
C017 C012 C01J C01Q -55.1(4) . . . . ?
C017 C012 C01J C021 69.7(4) . . . . ?
C019 C00T C015 C020 -95.1(3) . . . . ?
C019 C00T C015 C024 30.7(4) . . . . ?
C01A C00P C01B C01K -61.6(3) . . . . ?
C01A C00P C01B C01Z 61.3(4) . . . . ?
C01B C00P C01A C01F 176.7(3) . . . . ?
C01D C00O C00X C00Q -170.2(3) . . . . ?
C01G C00Q C00X C00O 167.0(3) . . . . ?
C01J C012 C017 C018 -179.8(3) . . . . ?
C01M C01T C01X Cr01 -53.7(3) . . . . ?
C01M C01T C01X C01Y 3.1(5) . . . . ?
C01M C01V C022 Cr01 55.8(3) . . . . ?
C01M C01V C022 C01Y 0.7(5) . . . . ?
C01T C01M C01V Cr01 54.7(3) . . . . ?
C01T C01M C01V C022 0.0(5) . . . . ?
C01T C01X C01Y Cr01 -57.1(3) . . . . ?
C01T C01X C01Y C022 -2.4(6) . . . . ?
C01V C01M C01T Cr01 -54.2(3) . . . . ?
C01V C01M C01T C01X -1.8(5) . . . . ?
C01X C01Y C022 Cr01 -55.0(3) . . . . ?
C01X C01Y C022 C01V 0.6(6) . . . . ?

loop_
_smtbx_masks_void_nr
_smtbx_masks_void_average_x
_smtbx_masks_void_average_y
_smtbx_masks_void_average_z
_smtbx_masks_void_volume
_smtbx_masks_void_count_electrons
_smtbx_masks_void_content
1 0.000 0.500 0.000 615.3 99.4 '2 hexane'
2 0.000 0.000 0.500 615.3 99.4 '2 hexane'
